data_1577226
loop_
_publ_author_name
'Chen, Liangliang'
'Shangguan, Zhichun'
'Shi, Tianyu'
'Qin, Liyuan'
'Zeng, Yiyun'
'Zhu, Qingqiu'
'Chen, Jin'
'Liang, Junhong'
'Miao, Wentao'
'He, Yurong'
'Qiu, Xiaosong'
'Wang, Xunchang'
'Zhang, Deqing'
'Yang, Renqiang'

_publ_section_title
;
 Sterically controlled 5-exo-dig cyclization enables synthesis of
 non-benzenoid polycyclic aromatic hydrocarbons with intriguing
 (anti)aromaticity and diradical properties
;
_journal_name_full 'Chemical Science'
_journal_paper_doi 10.1039/D6SC00121A
_journal_year 2026
_chemical_formula_moiety '2(C H Cl3), 2(C46 H42 O4)'
_chemical_formula_sum 'C94 H86 Cl6 O8'
_chemical_formula_weight 1556.32
_space_group_crystal_system triclinic
_space_group_IT_number 2
_space_group_name_Hall '-P 1'
_space_group_name_H-M_alt 'P -1'
_atom_sites_solution_hydrogens geom
_atom_sites_solution_primary iterative
_audit_creation_date 2024-08-28
_audit_creation_method
;
Olex2 1.2
(compiled 2018.05.29 svn.r3508 for OlexSys, GUI svn.r5506)
;
_audit_update_record
;
2025-08-07 deposited with the CCDC.	2026-05-04 downloaded from the CCDC.
;
_cell_angle_alpha 97.6160(10)
_cell_angle_beta 100.2140(10)
_cell_angle_gamma 108.7880(10)
_cell_formula_units_Z 2
_cell_length_a 14.54950(10)
_cell_length_b 15.2378(2)
_cell_length_c 19.4658(2)
_cell_measurement_reflns_used 27689
_cell_measurement_temperature 170(1)
_cell_measurement_theta_max 75.2880
_cell_measurement_theta_min 2.3330
_cell_volume 3936.74(8)
_computing_cell_refinement 'CrysAlisPro 1.171.42.96a (Rigaku OD, 2023)'
_computing_data_collection 'CrysAlisPro 1.171.42.96a (Rigaku OD, 2023)'
_computing_data_reduction 'CrysAlisPro 1.171.42.96a (Rigaku OD, 2023)'
_computing_molecular_graphics 'Olex2 (Dolomanov et al., 2009)'
_computing_publication_material 'Olex2 (Dolomanov et al., 2009)'
_computing_structure_refinement 'ShelXL (Sheldrick, 2015)'
_computing_structure_solution 'olex2.solve (Bourhis et al., 2015)'
_diffrn_ambient_environment N~2~
_diffrn_ambient_temperature 170(1)
_diffrn_detector 'Hybrid Pixel Array Detector'
_diffrn_detector_area_resol_mean 10.0000
_diffrn_detector_type HyPix
_diffrn_measured_fraction_theta_full 0.999
_diffrn_measured_fraction_theta_max 0.971
_diffrn_measurement_details
;
List of Runs (angles in degrees, time in seconds):

  # Type    Start    End  Width  t~exp~   \w     \q     \k     \f   Frames
#--------------------------------------------------------------------------
  1  \w    -80.00  -1.00   0.50    0.50    --  -46.42 101.00-103.00  158
  2  \w    -10.00  79.00   0.50    0.50    --   46.42-101.00 152.00  178
  3  \w   -105.00 -69.00   0.50    1.50    -- -104.50 101.00-103.00   72
  4  \w   -169.00 -85.00   0.50    1.50    -- -104.50-101.00 152.00  168
  5  \w     44.00  79.00   0.50    1.50    --  105.35-101.00 152.00   70
  6  \w    103.00 175.00   0.50    1.50    --  105.35 101.00-103.00  144
  7  \w    -39.00  21.00   0.50    0.50    --  -46.42  38.00 120.00  120
  8  \w    -51.00  26.00   0.50    0.50    --  -46.42  77.00 -30.00  154
  9  \w    -56.00 -18.00   0.50    0.50    --  -46.42 125.00  30.00   76
 10  \w    -12.00  14.00   0.50    0.50    --  -46.42  19.00 -30.00   52
 11  \w    -39.00  26.00   0.50    0.50    --  -46.42  38.00  60.00  130
 12  \w      9.00  46.00   0.50    0.50    --   46.42 -38.00 150.00   74
 13  \w     62.00  93.00   0.50    0.50    --   46.42-125.00   0.00   62
 14  \w    -29.00  29.00   0.50    0.50    --   46.42 -19.00-120.00  116
 15  \w   -122.00 -91.00   0.50    1.50    -- -104.50 -45.00-143.72   62
 16  \w    -65.00 -36.00   0.50    1.50    -- -104.50  61.00  90.00   58
 17  \w   -171.00 -96.00   0.50    1.50    -- -104.50 -44.00-165.03  150
 18  \w   -173.00-122.00   0.50    1.50    -- -104.50 -44.00 110.47  102
 19  \w   -114.00 -89.00   0.50    1.50    -- -104.50 -44.00 110.47   50
 20  \w   -123.00 -67.00   0.50    1.50    -- -104.50 144.00-144.20  112
 21  \w   -174.00-144.00   0.50    1.50    -- -104.50 -45.00-143.72   60
 22  \w   -124.00 -66.00   0.50    1.50    -- -104.50 144.00 129.70  116
 23  \w   -125.00 -80.00   0.50    1.50    -- -104.50 143.00 -21.57   90
 24  \w    -57.00 -31.00   0.50    1.50    -- -104.50  61.00   0.00   52
 25  \w   -118.00 -90.00   0.50    1.50    -- -104.50 134.00  43.43   56
 26  \w   -109.00 -53.00   0.50    1.50    -- -104.50 114.00 -70.72  112
 27  \w   -168.00-119.00   0.50    1.50    -- -104.50 -62.00-124.94   98
 28  \w   -101.00 -65.00   0.50    1.50    -- -104.50  77.00  60.00   72
 29  \w   -123.00 -92.00   0.50    1.50    -- -104.50 141.00 106.64   62
 30  \w   -172.00 -88.00   0.50    1.50    -- -104.50 -61.00 174.09  168
 31  \w   -111.00 -53.00   0.50    1.50    -- -104.50 125.00  60.00  116
 32  \w     39.00  77.00   0.50    1.50    --  105.35 -94.00 -90.00   76
 33  \w     34.00 107.00   0.50    1.50    --  105.35 -77.00 150.00  146
 34  \w     38.00 111.00   0.50    1.50    --  105.35-125.00   0.00  146
 35  \w     81.00 106.00   0.50    1.50    --  105.35-125.00 -90.00   50
 36  \w     36.00 103.00   0.50    1.50    --  105.35-125.00 120.00  134
 37  \w     38.00 104.00   0.50    1.50    --  105.35 -94.00   0.00  132
 38  \w     40.00 101.00   0.50    1.50    --  105.35-125.00 150.00  122
 39  \w     33.00  78.00   0.50    1.50    --  105.35 -94.00 -60.00   90
 40  \w     35.00  75.00   0.50    1.50    --  105.35 -61.00 -30.00   80
 41  \w     39.00  75.00   0.50    1.50    --  105.35 -61.00-150.00   72
 42  \w     93.00 177.00   0.50    1.50    --  105.35  61.00  30.00  168
 43  \w     34.00  66.00   0.50    1.50    --  105.35 -61.00  30.00   64
;
_diffrn_measurement_device 'four-circle diffractometer'
_diffrn_measurement_device_type 'XtaLAB Synergy R, HyPix'
_diffrn_measurement_method '\w scans'
_diffrn_orient_matrix_type 'CrysAlisPro convention (1999,Acta A55,543-557)'
_diffrn_orient_matrix_UB_11 0.0294593000
_diffrn_orient_matrix_UB_12 0.0118077000
_diffrn_orient_matrix_UB_13 -0.0713597000
_diffrn_orient_matrix_UB_21 -0.0630426000
_diffrn_orient_matrix_UB_22 -0.1049003000
_diffrn_orient_matrix_UB_23 -0.0319893000
_diffrn_orient_matrix_UB_31 -0.0916204000
_diffrn_orient_matrix_UB_32 0.0274558000
_diffrn_orient_matrix_UB_33 -0.0251154000
_diffrn_radiation_monochromator mirror
_diffrn_radiation_probe x-ray
_diffrn_radiation_type CuK\a
_diffrn_radiation_wavelength 1.54184
_diffrn_reflns_av_R_equivalents 0.0285
_diffrn_reflns_av_unetI/netI 0.0291
_diffrn_reflns_Laue_measured_fraction_full 0.999
_diffrn_reflns_Laue_measured_fraction_max 0.971
_diffrn_reflns_limit_h_max 16
_diffrn_reflns_limit_h_min -18
_diffrn_reflns_limit_k_max 19
_diffrn_reflns_limit_k_min -18
_diffrn_reflns_limit_l_max 23
_diffrn_reflns_limit_l_min -24
_diffrn_reflns_number 56938
_diffrn_reflns_point_group_measured_fraction_full 0.999
_diffrn_reflns_point_group_measured_fraction_max 0.971
_diffrn_reflns_theta_full 67.684
_diffrn_reflns_theta_max 75.932
_diffrn_reflns_theta_min 2.356
_diffrn_source 'Rotating-anode X-ray tube'
_diffrn_source_type 'PhotonJet R (Cu) X-ray Source'
_exptl_absorpt_coefficient_mu 2.458
_exptl_absorpt_correction_T_max 1.00000
_exptl_absorpt_correction_T_min 0.60215
_exptl_absorpt_correction_type multi-scan
_exptl_absorpt_process_details
;
CrysAlisPro 1.171.42.96a (Rigaku Oxford Diffraction, 2023)
Empirical absorption correction using spherical harmonics,
implemented in SCALE3 ABSPACK scaling algorithm.
;
_exptl_crystal_colour 'translucent light orange'
_exptl_crystal_density_diffrn 1.313
_exptl_crystal_description plate
_exptl_crystal_F_000 1632
_exptl_crystal_size_max 0.33
_exptl_crystal_size_mid 0.23
_exptl_crystal_size_min 0.15
_refine_diff_density_max 1.498
_refine_diff_density_min -1.185
_refine_diff_density_rms 0.063
_refine_ls_extinction_method none
_refine_ls_goodness_of_fit_ref 1.071
_refine_ls_hydrogen_treatment constr
_refine_ls_matrix_type full
_refine_ls_number_parameters 989
_refine_ls_number_reflns 15942
_refine_ls_number_restraints 0
_refine_ls_restrained_S_all 1.071
_refine_ls_R_factor_all 0.0739
_refine_ls_R_factor_gt 0.0649
_refine_ls_shift/su_max 0.001
_refine_ls_shift/su_mean 0.000
_refine_ls_structure_factor_coef Fsqd
_refine_ls_weighting_details 'w=1/[\s^2^(Fo^2^)+(0.0984P)^2^+3.1979P] where P=(Fo^2^+2Fc^2^)/3'
_refine_ls_weighting_scheme calc
_refine_ls_wR_factor_gt 0.1821
_refine_ls_wR_factor_ref 0.1906
_reflns_Friedel_coverage 0.000
_reflns_number_gt 13482
_reflns_number_total 15942
_reflns_threshold_expression 'I > 2\s(I)'
_cod_data_source_file d6sc00121a2.cif
_cod_data_source_block tx15958_auto
_cod_database_code 1577226
_shelx_shelxl_version_number 2018/3
_chemical_oxdiff_usercomment C,H,O
_shelx_space_group_comment
;
The symmetry employed for this shelxl refinement is uniquely defined
by the following loop, which should always be used as a source of
symmetry information in preference to the above space-group names.
They are only intended as comments.
;
_diffrn_oxdiff_digest_frames
;
017c70600316358e83fec82486009162bc04390f3e5
;
_reflns_odcompleteness_completeness 99.85
_reflns_odcompleteness_iscentric 1
_reflns_odcompleteness_theta 68.13
_olex2_refinement_description
;
1. Fixed Uiso
 At 1.2 times of:
  All C(H) groups
 At 1.5 times of:
  All C(H,H,H) groups
2.a Ternary CH refined with riding coordinates:
 C2(H2), C6(H6)
2.b Aromatic/amide H refined with riding coordinates:
 C12(H12), C69(H69), C70(H70), C48(H48), C33(H33), C64(H64), C15(H15),
 C28(H28), C94(H94), C54(H54), C39(H39), C29(H29), C53(H53), C19(H19), C44(H44),
  C38(H38), C65(H65), C20(H20), C100(H100), C79(H79), C107(H107), C35(H35),
 C75(H75), C76(H76), C36(H36), C24(H24), C99(H99), C85(H85), C50(H50), C51(H51),
  C96(H96), C81(H81), C84(H84), C92(H92), C97(H97), C82(H82)
2.c Idealised Me refined as rotating group:
 C23(H23A,H23B,H23C), C91(H91A,H91B,H91C), C47(H47A,H47B,H47C), C106(H10A,H10B,
 H10C), C56(H56A,H56B,H56C), C57(H57A,H57B,H57C), C41(H41A,H41B,H41C),
 C102(H10D,H10E,H10F), C58(H58A,H58B,H58C), C103(H10G,H10H,H10I), C42(H42A,H42B,
 H42C), C43(H43A,H43B,H43C), C104(H10J,H10K,H10L), C87(H87A,H87B,H87C),
 C88(H88A,H88B,H88C), C89(H89A,H89B,H89C)
;
_olex2_submission_special_instructions 'No special instructions were received'
_oxdiff_exptl_absorpt_empirical_details
;
Empirical correction (ABSPACK) includes:
- Absorption correction using spherical harmonics
- Frame scaling
;
_oxdiff_exptl_absorpt_empirical_full_max 1.407
_oxdiff_exptl_absorpt_empirical_full_min 0.742

loop_
_space_group_symop_operation_xyz
'x, y, z'
'-x, -y, -z'

loop_
_atom_site_label
_atom_site_type_symbol
_atom_site_fract_x
_atom_site_fract_y
_atom_site_fract_z
_atom_site_U_iso_or_equiv
_atom_site_adp_type
_atom_site_occupancy
_atom_site_site_symmetry_order
_atom_site_calc_flag
_atom_site_refinement_flags_posn
_atom_site_refinement_flags_adp
_atom_site_refinement_flags_occupancy
_atom_site_disorder_assembly
_atom_site_disorder_group
Cl3 Cl 0.78580(7) 0.52404(8) 0.18796(5) 0.0784(3) Uani 1 1 d . . . . .
Cl1 Cl 0.97169(9) 0.61274(8) 0.14994(8) 0.0967(4) Uani 1 1 d . . . . .
Cl6 Cl 0.36125(9) 1.04216(10) 0.83709(9) 0.1091(4) Uani 1 1 d . . . . .
Cl4 Cl 0.17491(11) 0.92410(10) 0.85489(7) 0.1137(5) Uani 1 1 d . . . . .
Cl5 Cl 0.20017(11) 1.11215(11) 0.82801(8) 0.1101(4) Uani 1 1 d . . . . .
Cl2 Cl 0.80393(11) 0.66129(10) 0.09781(9) 0.1262(6) Uani 1 1 d . . . . .
O46 O 0.28768(10) 0.76433(11) 0.36229(8) 0.0292(3) Uani 1 1 d . . . . .
O22 O 0.86016(11) 0.95995(11) 0.60611(8) 0.0316(3) Uani 1 1 d . . . . .
O90 O 0.04916(11) 0.55969(11) 0.41175(8) 0.0338(3) Uani 1 1 d . . . . .
O105 O 0.61904(11) 0.73488(12) 0.66149(8) 0.0336(3) Uani 1 1 d . . . . .
O45 O 0.20844(12) 0.95828(13) 0.64623(9) 0.0403(4) Uani 1 1 d . . . . .
O25 O 0.92967(13) 0.75440(14) 0.32296(10) 0.0451(4) Uani 1 1 d . . . . .
O108 O 0.69923(14) 0.56333(13) 0.37049(10) 0.0459(4) Uani 1 1 d . . . . .
O93 O -0.00606(15) 0.79351(15) 0.68885(11) 0.0492(5) Uani 1 1 d . . . . .
C13 C 0.47366(14) 0.85329(14) 0.47400(10) 0.0220(4) Uani 1 1 d . . . . .
C26 C 0.37296(14) 0.84893(14) 0.47830(10) 0.0224(4) Uani 1 1 d . . . . .
C11 C 0.60787(14) 0.83407(14) 0.42631(10) 0.0226(4) Uani 1 1 d . . . . .
C32 C 0.47955(14) 0.92222(13) 0.59102(10) 0.0222(4) Uani 1 1 d . . . . .
C14 C 0.53977(14) 0.90199(13) 0.54109(10) 0.0217(4) Uani 1 1 d . . . . .
C12 C 0.50615(14) 0.81816(14) 0.41716(10) 0.0237(4) Uani 1 1 d . . . . .
H12 H 0.460336 0.784184 0.373206 0.028 Uiso 1 1 calc R . . . .
C17 C 0.77294(14) 0.87945(14) 0.48950(11) 0.0238(4) Uani 1 1 d . . . . .
C59 C 0.43181(14) 0.65027(14) 0.54880(11) 0.0235(4) Uani 1 1 d . . . . .
C30 C 0.28924(14) 0.90491(14) 0.56246(11) 0.0252(4) Uani 1 1 d . . . . .
C10 C 0.66480(14) 0.80684(14) 0.37683(11) 0.0245(4) Uani 1 1 d . . . . .
C61 C 0.42713(15) 0.58502(14) 0.43120(11) 0.0249(4) Uani 1 1 d . . . . .
C68 C 0.23234(14) 0.62728(14) 0.52701(11) 0.0251(4) Uani 1 1 d . . . . .
C9 C 0.76743(14) 0.83029(14) 0.42160(11) 0.0242(4) Uani 1 1 d . . . . .
C69 C 0.26575(15) 0.59383(14) 0.46983(11) 0.0261(4) Uani 1 1 d . . . . .
H69 H 0.221380 0.565063 0.424435 0.031 Uiso 1 1 calc R . . . .
C62 C 0.53055(15) 0.61589(14) 0.47469(11) 0.0245(4) Uani 1 1 d . . . . .
C31 C 0.37629(14) 0.89398(13) 0.54673(10) 0.0223(4) Uani 1 1 d . . . . .
C27 C 0.28319(14) 0.80882(14) 0.42639(10) 0.0242(4) Uani 1 1 d . . . . .
C67 C 0.53336(14) 0.65728(14) 0.54406(11) 0.0242(4) Uani 1 1 d . . . . .
C70 C 0.39808(14) 0.68315(14) 0.60592(11) 0.0249(4) Uani 1 1 d . . . . .
H70 H 0.442781 0.714424 0.650826 0.030 Uiso 1 1 calc R . . . .
C66 C 0.62364(15) 0.69763(14) 0.59552(11) 0.0260(4) Uani 1 1 d . . . . .
C60 C 0.36674(15) 0.60382(14) 0.48117(10) 0.0241(4) Uani 1 1 d . . . . .
C71 C 0.29668(15) 0.66878(14) 0.59520(11) 0.0249(4) Uani 1 1 d . . . . .
C21 C 0.85208(15) 0.81314(16) 0.40649(11) 0.0282(4) Uani 1 1 d . . . . .
C78 C 0.13497(15) 0.63459(14) 0.52972(11) 0.0268(4) Uani 1 1 d . . . . .
C16 C 0.67371(14) 0.88063(14) 0.49361(10) 0.0221(4) Uani 1 1 d . . . . .
C63 C 0.61835(15) 0.60959(15) 0.45695(11) 0.0273(4) Uani 1 1 d . . . . .
C72 C 0.23899(15) 0.69632(15) 0.64428(11) 0.0270(4) Uani 1 1 d . . . . .
C18 C 0.86240(15) 0.91411(15) 0.54229(11) 0.0261(4) Uani 1 1 d . . . . .
C48 C 0.63982(15) 0.77633(16) 0.30542(11) 0.0290(4) Uani 1 1 d . . . . .
H48 H 0.691412 0.762890 0.287356 0.035 Uiso 1 1 calc R . . . .
C34 C 0.59535(15) 0.97058(15) 0.71684(11) 0.0262(4) Uani 1 1 d . . . . .
C33 C 0.50077(15) 0.94207(14) 0.66337(11) 0.0251(4) Uani 1 1 d . . . . .
H33 H 0.444233 0.936500 0.682882 0.030 Uiso 1 1 calc R . . . .
C73 C 0.14080(15) 0.68357(15) 0.59753(12) 0.0278(4) Uani 1 1 d . . . . .
C64 C 0.70778(15) 0.65342(15) 0.50870(12) 0.0291(4) Uani 1 1 d . . . . .
H64 H 0.768179 0.652801 0.496836 0.035 Uiso 1 1 calc R . . . .
C15 C 0.64083(14) 0.91404(14) 0.55104(10) 0.0232(4) Uani 1 1 d . . . . .
H15 H 0.686012 0.944318 0.595923 0.028 Uiso 1 1 calc R . . . .
C28 C 0.19626(15) 0.81755(16) 0.44238(11) 0.0285(4) Uani 1 1 d . . . . .
H28 H 0.134625 0.790978 0.407718 0.034 Uiso 1 1 calc R . . . .
C77 C 0.04698(16) 0.60548(15) 0.47565(12) 0.0295(4) Uani 1 1 d . . . . .
C49 C 0.55011(15) 0.75941(16) 0.24960(11) 0.0282(4) Uani 1 1 d . . . . .
C94 C 0.40473(16) 0.56168(15) 0.35917(11) 0.0293(4) Uani 1 1 d . . . . .
H94 H 0.461369 0.575567 0.339005 0.035 Uiso 1 1 calc R . . . .
C54 C 0.48681(15) 0.81146(15) 0.25075(11) 0.0287(4) Uani 1 1 d . . . . .
H54 H 0.497450 0.858155 0.291777 0.034 Uiso 1 1 calc R . . . .
C39 C 0.68582(16) 1.03476(15) 0.71155(11) 0.0286(4) Uani 1 1 d . . . . .
H39 H 0.688662 1.062524 0.670696 0.034 Uiso 1 1 calc R . . . .
C29 C 0.20089(15) 0.86522(16) 0.50909(12) 0.0290(4) Uani 1 1 d . . . . .
H29 H 0.141455 0.871332 0.519199 0.035 Uiso 1 1 calc R . . . .
C95 C 0.30935(16) 0.51904(16) 0.30687(11) 0.0297(4) Uani 1 1 d . . . . .
C53 C 0.40866(16) 0.79587(16) 0.19282(11) 0.0306(4) Uani 1 1 d . . . . .
H53 H 0.366969 0.832515 0.195006 0.037 Uiso 1 1 calc R . . . .
C74 C 0.05977(16) 0.70909(16) 0.61101(13) 0.0317(5) Uani 1 1 d . . . . .
C19 C 0.94674(15) 0.89873(17) 0.52650(12) 0.0319(5) Uani 1 1 d . . . . .
H19 H 1.008198 0.922114 0.561356 0.038 Uiso 1 1 calc R . . . .
C80 C 0.34414(16) 0.70727(16) 0.76711(11) 0.0297(4) Uani 1 1 d . . . . .
C44 C 0.28559(16) 0.96197(16) 0.62801(12) 0.0300(4) Uani 1 1 d . . . . .
H44 H 0.346946 1.004448 0.658223 0.036 Uiso 1 1 calc R . . . .
C38 C 0.77184(16) 1.05868(16) 0.76514(12) 0.0320(5) Uani 1 1 d . . . . .
H38 H 0.832453 1.102324 0.759895 0.038 Uiso 1 1 calc R . . . .
C65 C 0.71184(15) 0.69763(15) 0.57646(12) 0.0287(4) Uani 1 1 d . . . . .
H65 H 0.774262 0.727879 0.609922 0.034 Uiso 1 1 calc R . . . .
C20 C 0.94014(16) 0.84946(17) 0.46009(12) 0.0333(5) Uani 1 1 d . . . . .
H20 H 0.998181 0.839707 0.450258 0.040 Uiso 1 1 calc R . . . .
C100 C 0.22502(17) 0.45308(16) 0.31962(12) 0.0323(5) Uani 1 1 d . . . . .
H100 H 0.226019 0.440636 0.366242 0.039 Uiso 1 1 calc R . . . .
C52 C 0.38942(17) 0.72793(17) 0.13136(11) 0.0325(5) Uani 1 1 d . . . . .
C37 C 0.77185(17) 1.02047(16) 0.82650(12) 0.0338(5) Uani 1 1 d . . . . .
C79 C 0.25992(16) 0.71358(16) 0.71632(12) 0.0314(4) Uani 1 1 d . . . . .
H79 H 0.213289 0.732582 0.737198 0.038 Uiso 1 1 calc R . . . .
C107 C 0.62289(17) 0.55303(16) 0.39153(12) 0.0326(5) Uani 1 1 d . . . . .
H107 H 0.562811 0.505422 0.363771 0.039 Uiso 1 1 calc R . . . .
C35 C 0.59392(17) 0.93633(17) 0.77998(12) 0.0344(5) Uani 1 1 d . . . . .
H35 H 0.532533 0.895871 0.786659 0.041 Uiso 1 1 calc R . . . .
C75 C -0.02700(16) 0.67795(17) 0.55667(14) 0.0363(5) Uani 1 1 d . . . . .
H75 H -0.082932 0.692924 0.565496 0.044 Uiso 1 1 calc R . . . .
C76 C -0.03511(16) 0.62616(17) 0.49042(13) 0.0358(5) Uani 1 1 d . . . . .
H76 H -0.096135 0.604821 0.455241 0.043 Uiso 1 1 calc R . . . .
C98 C 0.13487(17) 0.42127(17) 0.19618(12) 0.0346(5) Uani 1 1 d . . . . .
C36 C 0.68027(18) 0.96020(18) 0.83306(12) 0.0377(5) Uani 1 1 d . . . . .
H36 H 0.676840 0.934800 0.874942 0.045 Uiso 1 1 calc R . . . .
C24 C 0.85333(17) 0.75116(17) 0.34249(12) 0.0347(5) Uani 1 1 d . . . . .
H24 H 0.791624 0.706094 0.314698 0.042 Uiso 1 1 calc R . . . .
C99 C 0.14048(18) 0.40580(17) 0.26583(13) 0.0363(5) Uani 1 1 d . . . . .
H99 H 0.084505 0.361492 0.276343 0.044 Uiso 1 1 calc R . . . .
C85 C 0.38314(18) 0.77014(17) 0.83288(12) 0.0359(5) Uani 1 1 d . . . . .
H85 H 0.356212 0.818000 0.843722 0.043 Uiso 1 1 calc R . . . .
C50 C 0.53209(17) 0.69277(17) 0.18747(12) 0.0338(5) Uani 1 1 d . . . . .
H50 H 0.575207 0.657742 0.184409 0.041 Uiso 1 1 calc R . . . .
C83 C 0.50082(18) 0.69391(18) 0.87034(12) 0.0365(5) Uani 1 1 d . . . . .
C51 C 0.45261(17) 0.67653(18) 0.13007(12) 0.0348(5) Uani 1 1 d . . . . .
H51 H 0.441328 0.629378 0.089186 0.042 Uiso 1 1 calc R . . . .
C96 C 0.30368(18) 0.53537(19) 0.23764(12) 0.0383(5) Uani 1 1 d . . . . .
H96 H 0.359513 0.579888 0.227138 0.046 Uiso 1 1 calc R . . . .
C23 C 0.95039(17) 0.99449(19) 0.66123(12) 0.0380(5) Uani 1 1 d . . . . .
H23A H 1.003948 1.037751 0.644659 0.057 Uiso 1 1 calc GR . . . .
H23B H 0.969281 0.941084 0.672910 0.057 Uiso 1 1 calc GR . . . .
H23C H 0.939600 1.028235 0.703783 0.057 Uiso 1 1 calc GR . . . .
C81 C 0.38302(18) 0.63552(17) 0.75470(12) 0.0341(5) Uani 1 1 d . . . . .
H81 H 0.356573 0.590235 0.711093 0.041 Uiso 1 1 calc R . . . .
C84 C 0.46067(19) 0.76394(18) 0.88279(13) 0.0388(5) Uani 1 1 d . . . . .
H84 H 0.486861 0.808853 0.926585 0.047 Uiso 1 1 calc R . . . .
C92 C 0.06492(18) 0.77625(17) 0.67424(13) 0.0367(5) Uani 1 1 d . . . . .
H92 H 0.128374 0.808591 0.706088 0.044 Uiso 1 1 calc R . . . .
C91 C -0.03634(17) 0.53594(18) 0.35360(13) 0.0386(5) Uani 1 1 d . . . . .
H91A H -0.025314 0.502330 0.311096 0.058 Uiso 1 1 calc GR . . . .
H91B H -0.046457 0.594012 0.343745 0.058 Uiso 1 1 calc GR . . . .
H91C H -0.095609 0.495267 0.366283 0.058 Uiso 1 1 calc GR . . . .
C47 C 0.19550(16) 0.71289(18) 0.31086(12) 0.0351(5) Uani 1 1 d . . . . .
H47A H 0.209220 0.683077 0.267967 0.053 Uiso 1 1 calc GR . . . .
H47B H 0.161276 0.756456 0.298397 0.053 Uiso 1 1 calc GR . . . .
H47C H 0.152965 0.663947 0.331062 0.053 Uiso 1 1 calc GR . . . .
C97 C 0.21828(19) 0.48798(19) 0.18390(13) 0.0409(5) Uani 1 1 d . . . . .
H97 H 0.216645 0.501375 0.137496 0.049 Uiso 1 1 calc R . . . .
C82 C 0.45958(19) 0.62961(18) 0.80516(13) 0.0388(5) Uani 1 1 d . . . . .
H82 H 0.484890 0.580317 0.795174 0.047 Uiso 1 1 calc R . . . .
C40 C 0.86886(19) 1.03867(19) 0.88243(13) 0.0416(6) Uani 1 1 d . . . . .
C55 C 0.30332(19) 0.7157(2) 0.06819(13) 0.0430(6) Uani 1 1 d . . . . .
C106 C 0.71131(19) 0.7787(2) 0.71375(13) 0.0451(6) Uani 1 1 d . . . . .
H10A H 0.754674 0.832134 0.697936 0.068 Uiso 1 1 calc GR . . . .
H10B H 0.744263 0.732447 0.719940 0.068 Uiso 1 1 calc GR . . . .
H10C H 0.698297 0.801525 0.759211 0.068 Uiso 1 1 calc GR . . . .
C101 C 0.04411(19) 0.3598(2) 0.13655(14) 0.0447(6) Uani 1 1 d . . . . .
C86 C 0.5843(2) 0.6831(2) 0.92521(14) 0.0460(6) Uani 1 1 d . . . . .
C56 C 0.2075(2) 0.7023(3) 0.09477(16) 0.0561(8) Uani 1 1 d . . . . .
H56A H 0.190750 0.645070 0.114830 0.084 Uiso 1 1 calc GR . . . .
H56B H 0.152642 0.696019 0.054854 0.084 Uiso 1 1 calc GR . . . .
H56C H 0.217838 0.757350 0.131595 0.084 Uiso 1 1 calc GR . . . .
C57 C 0.2849(2) 0.6305(3) 0.00926(15) 0.0581(8) Uani 1 1 d . . . . .
H57A H 0.343469 0.641125 -0.011236 0.087 Uiso 1 1 calc GR . . . .
H57B H 0.226292 0.622609 -0.028065 0.087 Uiso 1 1 calc GR . . . .
H57C H 0.273165 0.573337 0.029381 0.087 Uiso 1 1 calc GR . . . .
C41 C 0.9031(2) 0.9552(2) 0.86589(17) 0.0575(8) Uani 1 1 d . . . . .
H41A H 0.851864 0.896914 0.869638 0.086 Uiso 1 1 calc GR . . . .
H41B H 0.965709 0.965647 0.899992 0.086 Uiso 1 1 calc GR . . . .
H41C H 0.913694 0.949520 0.817415 0.086 Uiso 1 1 calc GR . . . .
C102 C -0.0534(2) 0.3549(2) 0.15915(17) 0.0541(7) Uani 1 1 d . . . . .
H10D H -0.054818 0.329690 0.202886 0.081 Uiso 1 1 calc GR . . . .
H10E H -0.110686 0.313344 0.121133 0.081 Uiso 1 1 calc GR . . . .
H10F H -0.056742 0.418515 0.167824 0.081 Uiso 1 1 calc GR . . . .
C2 C 0.8642(2) 0.6276(2) 0.16939(15) 0.0516(7) Uani 1 1 d . . . . .
H2 H 0.884598 0.679544 0.212384 0.062 Uiso 1 1 calc R . . . .
C58 C 0.3312(3) 0.8063(3) 0.03745(15) 0.0617(9) Uani 1 1 d . . . . .
H58A H 0.337574 0.860552 0.073639 0.093 Uiso 1 1 calc GR . . . .
H58B H 0.278857 0.799330 -0.004452 0.093 Uiso 1 1 calc GR . . . .
H58C H 0.394812 0.816765 0.023594 0.093 Uiso 1 1 calc GR . . . .
C103 C 0.0466(2) 0.2585(2) 0.1246(2) 0.0660(9) Uani 1 1 d . . . . .
H10G H 0.107873 0.259242 0.109960 0.099 Uiso 1 1 calc GR . . . .
H10H H -0.011563 0.216891 0.087306 0.099 Uiso 1 1 calc GR . . . .
H10I H 0.045145 0.234988 0.169064 0.099 Uiso 1 1 calc GR . . . .
C42 C 0.8519(3) 1.0483(3) 0.95755(16) 0.0720(11) Uani 1 1 d . . . . .
H42A H 0.824931 1.098832 0.966381 0.108 Uiso 1 1 calc GR . . . .
H42B H 0.915422 1.063748 0.992148 0.108 Uiso 1 1 calc GR . . . .
H42C H 0.804358 0.988395 0.962514 0.108 Uiso 1 1 calc GR . . . .
C43 C 0.9534(2) 1.1288(2) 0.8789(2) 0.0663(9) Uani 1 1 d . . . . .
H43A H 0.969089 1.121641 0.831984 0.099 Uiso 1 1 calc GR . . . .
H43B H 1.012943 1.138777 0.916029 0.099 Uiso 1 1 calc GR . . . .
H43C H 0.932016 1.183392 0.886334 0.099 Uiso 1 1 calc GR . . . .
C104 C 0.0446(3) 0.3963(3) 0.06719(17) 0.0740(11) Uani 1 1 d . . . . .
H10J H 0.045748 0.461509 0.075490 0.111 Uiso 1 1 calc GR . . . .
H10K H -0.015656 0.356110 0.030957 0.111 Uiso 1 1 calc GR . . . .
H10L H 0.103843 0.394517 0.050605 0.111 Uiso 1 1 calc GR . . . .
C87 C 0.5447(3) 0.5869(3) 0.94529(19) 0.0675(9) Uani 1 1 d . . . . .
H87A H 0.482737 0.580210 0.960755 0.101 Uiso 1 1 calc GR . . . .
H87B H 0.594500 0.581829 0.984201 0.101 Uiso 1 1 calc GR . . . .
H87C H 0.531555 0.536661 0.903818 0.101 Uiso 1 1 calc GR . . . .
C88 C 0.6166(3) 0.7596(3) 0.99358(18) 0.0690(9) Uani 1 1 d . . . . .
H88A H 0.642902 0.822276 0.982132 0.104 Uiso 1 1 calc GR . . . .
H88B H 0.668500 0.749895 1.028027 0.104 Uiso 1 1 calc GR . . . .
H88C H 0.558872 0.755272 1.014166 0.104 Uiso 1 1 calc GR . . . .
C6 C 0.2326(3) 1.0118(3) 0.81184(18) 0.0703(10) Uani 1 1 d . . . . .
H6 H 0.210767 0.985287 0.759380 0.084 Uiso 1 1 calc R . . . .
C89 C 0.6741(3) 0.6925(4) 0.8940(2) 0.0803(12) Uani 1 1 d . . . . .
H89A H 0.655179 0.643588 0.850705 0.120 Uiso 1 1 calc GR . . . .
H89B H 0.726974 0.684752 0.928871 0.120 Uiso 1 1 calc GR . . . .
H89C H 0.698458 0.755185 0.882198 0.120 Uiso 1 1 calc GR . . . .

loop_
_atom_site_aniso_label
_atom_site_aniso_U_11
_atom_site_aniso_U_22
_atom_site_aniso_U_33
_atom_site_aniso_U_23
_atom_site_aniso_U_13
_atom_site_aniso_U_12
Cl3 0.0577(5) 0.0946(7) 0.0679(5) 0.0216(5) 0.0185(4) 0.0031(4)
Cl1 0.0867(7) 0.0810(6) 0.1583(11) 0.0477(7) 0.0738(8) 0.0441(6)
Cl6 0.0709(7) 0.1028(8) 0.1624(13) 0.0521(9) 0.0503(8) 0.0203(6)
Cl4 0.1111(9) 0.1006(8) 0.0955(8) 0.0077(6) 0.0548(7) -0.0188(7)
Cl5 0.1206(10) 0.1210(10) 0.1025(9) 0.0028(7) 0.0340(8) 0.0650(9)
Cl2 0.1105(10) 0.0981(8) 0.1470(12) 0.0496(8) -0.0378(9) 0.0327(7)
O46 0.0195(7) 0.0400(8) 0.0231(7) 0.0013(6) 0.0006(5) 0.0080(6)
O22 0.0205(7) 0.0435(9) 0.0267(7) -0.0011(6) -0.0007(6) 0.0125(6)
O90 0.0235(7) 0.0400(8) 0.0340(8) 0.0051(7) -0.0011(6) 0.0113(6)
O105 0.0237(7) 0.0476(9) 0.0256(7) -0.0020(6) 0.0002(6) 0.0141(7)
O45 0.0292(8) 0.0527(10) 0.0404(9) 0.0020(8) 0.0144(7) 0.0160(7)
O25 0.0324(9) 0.0596(11) 0.0436(10) -0.0040(8) 0.0121(7) 0.0208(8)
O108 0.0420(10) 0.0464(10) 0.0485(10) -0.0027(8) 0.0208(8) 0.0140(8)
O93 0.0489(11) 0.0600(12) 0.0564(11) 0.0176(9) 0.0271(9) 0.0327(9)
C13 0.0157(8) 0.0261(9) 0.0236(9) 0.0070(7) 0.0023(7) 0.0071(7)
C26 0.0165(9) 0.0254(9) 0.0253(9) 0.0079(7) 0.0026(7) 0.0077(7)
C11 0.0178(9) 0.0254(9) 0.0234(9) 0.0045(7) 0.0026(7) 0.0074(7)
C32 0.0168(8) 0.0234(9) 0.0264(9) 0.0053(7) 0.0032(7) 0.0081(7)
C14 0.0186(9) 0.0246(9) 0.0222(9) 0.0056(7) 0.0031(7) 0.0085(7)
C12 0.0171(9) 0.0288(10) 0.0231(9) 0.0045(7) 0.0021(7) 0.0071(7)
C17 0.0173(9) 0.0275(9) 0.0271(10) 0.0068(8) 0.0039(7) 0.0086(7)
C59 0.0197(9) 0.0255(9) 0.0253(10) 0.0065(7) 0.0030(7) 0.0085(7)
C30 0.0188(9) 0.0283(10) 0.0296(10) 0.0073(8) 0.0058(8) 0.0092(8)
C10 0.0173(9) 0.0279(9) 0.0277(10) 0.0048(8) 0.0031(7) 0.0087(7)
C61 0.0214(9) 0.0246(9) 0.0273(10) 0.0046(8) 0.0029(8) 0.0080(8)
C68 0.0195(9) 0.0260(9) 0.0297(10) 0.0083(8) 0.0037(8) 0.0078(8)
C9 0.0177(9) 0.0284(10) 0.0266(10) 0.0060(8) 0.0044(7) 0.0087(7)
C69 0.0205(9) 0.0283(10) 0.0275(10) 0.0056(8) 0.0019(8) 0.0080(8)
C62 0.0213(9) 0.0250(9) 0.0267(10) 0.0059(8) 0.0039(8) 0.0082(8)
C31 0.0184(9) 0.0243(9) 0.0246(9) 0.0079(7) 0.0048(7) 0.0072(7)
C27 0.0203(9) 0.0278(9) 0.0234(9) 0.0070(8) 0.0030(7) 0.0076(8)
C67 0.0203(9) 0.0245(9) 0.0279(10) 0.0063(8) 0.0044(8) 0.0084(7)
C70 0.0198(9) 0.0290(10) 0.0249(9) 0.0059(8) 0.0025(7) 0.0084(8)
C66 0.0235(10) 0.0280(10) 0.0261(10) 0.0051(8) 0.0026(8) 0.0103(8)
C60 0.0215(9) 0.0248(9) 0.0247(9) 0.0054(7) 0.0025(7) 0.0077(7)
C71 0.0219(9) 0.0272(9) 0.0264(10) 0.0066(8) 0.0056(8) 0.0094(8)
C21 0.0205(9) 0.0356(11) 0.0300(10) 0.0062(9) 0.0053(8) 0.0124(8)
C78 0.0199(9) 0.0276(10) 0.0331(11) 0.0097(8) 0.0047(8) 0.0084(8)
C16 0.0155(8) 0.0260(9) 0.0242(9) 0.0049(7) 0.0023(7) 0.0077(7)
C63 0.0248(10) 0.0285(10) 0.0297(10) 0.0060(8) 0.0068(8) 0.0108(8)
C72 0.0208(9) 0.0283(10) 0.0330(11) 0.0069(8) 0.0069(8) 0.0093(8)
C18 0.0199(9) 0.0305(10) 0.0264(10) 0.0051(8) 0.0022(8) 0.0091(8)
C48 0.0223(10) 0.0381(11) 0.0279(10) 0.0035(9) 0.0044(8) 0.0142(9)
C34 0.0257(10) 0.0300(10) 0.0232(9) 0.0012(8) 0.0025(8) 0.0138(8)
C33 0.0218(9) 0.0294(10) 0.0256(10) 0.0048(8) 0.0053(8) 0.0113(8)
C73 0.0207(9) 0.0296(10) 0.0344(11) 0.0105(8) 0.0075(8) 0.0086(8)
C64 0.0215(10) 0.0330(10) 0.0348(11) 0.0076(9) 0.0061(8) 0.0125(8)
C15 0.0174(9) 0.0268(9) 0.0235(9) 0.0046(7) 0.0012(7) 0.0076(7)
C28 0.0165(9) 0.0365(11) 0.0303(10) 0.0071(9) 0.0009(8) 0.0088(8)
C77 0.0232(10) 0.0293(10) 0.0339(11) 0.0081(8) 0.0030(8) 0.0077(8)
C49 0.0227(10) 0.0374(11) 0.0237(10) 0.0048(8) 0.0040(8) 0.0111(8)
C94 0.0262(10) 0.0334(11) 0.0282(10) 0.0055(8) 0.0048(8) 0.0113(8)
C54 0.0255(10) 0.0341(11) 0.0249(10) 0.0023(8) 0.0047(8) 0.0106(8)
C39 0.0295(10) 0.0287(10) 0.0257(10) 0.0023(8) 0.0032(8) 0.0108(8)
C29 0.0181(9) 0.0371(11) 0.0338(11) 0.0084(9) 0.0059(8) 0.0120(8)
C95 0.0277(10) 0.0329(11) 0.0266(10) 0.0031(8) 0.0027(8) 0.0114(9)
C53 0.0270(10) 0.0394(11) 0.0270(10) 0.0039(9) 0.0048(8) 0.0158(9)
C74 0.0250(10) 0.0351(11) 0.0395(12) 0.0129(9) 0.0121(9) 0.0123(9)
C19 0.0180(9) 0.0441(12) 0.0312(11) 0.0043(9) -0.0002(8) 0.0124(9)
C80 0.0275(10) 0.0367(11) 0.0259(10) 0.0072(8) 0.0092(8) 0.0109(9)
C44 0.0249(10) 0.0343(11) 0.0324(11) 0.0056(9) 0.0073(8) 0.0127(9)
C38 0.0261(10) 0.0310(10) 0.0337(11) -0.0002(9) 0.0015(9) 0.0090(9)
C65 0.0201(9) 0.0335(11) 0.0316(11) 0.0061(8) 0.0020(8) 0.0107(8)
C20 0.0205(10) 0.0464(13) 0.0348(11) 0.0048(10) 0.0048(8) 0.0165(9)
C100 0.0343(11) 0.0307(10) 0.0280(10) 0.0060(8) 0.0028(9) 0.0085(9)
C52 0.0290(11) 0.0443(12) 0.0236(10) 0.0037(9) 0.0033(8) 0.0152(9)
C37 0.0316(11) 0.0361(11) 0.0300(11) -0.0031(9) -0.0035(9) 0.0167(9)
C79 0.0256(10) 0.0376(11) 0.0327(11) 0.0063(9) 0.0090(9) 0.0127(9)
C107 0.0321(11) 0.0332(11) 0.0345(11) 0.0044(9) 0.0090(9) 0.0145(9)
C35 0.0314(11) 0.0434(12) 0.0268(11) 0.0088(9) 0.0052(9) 0.0113(10)
C75 0.0222(10) 0.0437(13) 0.0478(13) 0.0136(11) 0.0101(9) 0.0152(9)
C76 0.0195(10) 0.0420(12) 0.0453(13) 0.0121(10) 0.0031(9) 0.0112(9)
C98 0.0296(11) 0.0371(12) 0.0318(11) -0.0003(9) -0.0007(9) 0.0116(9)
C36 0.0397(13) 0.0453(13) 0.0260(11) 0.0084(9) 0.0005(9) 0.0157(10)
C24 0.0271(11) 0.0435(12) 0.0350(12) 0.0019(10) 0.0049(9) 0.0181(10)
C99 0.0318(11) 0.0329(11) 0.0369(12) 0.0042(9) 0.0036(9) 0.0054(9)
C85 0.0382(12) 0.0409(12) 0.0305(11) 0.0042(9) 0.0093(9) 0.0171(10)
C50 0.0313(11) 0.0460(13) 0.0281(11) 0.0033(9) 0.0061(9) 0.0209(10)
C83 0.0341(12) 0.0481(13) 0.0294(11) 0.0137(10) 0.0084(9) 0.0146(10)
C51 0.0347(12) 0.0453(13) 0.0238(10) -0.0016(9) 0.0041(9) 0.0183(10)
C96 0.0306(11) 0.0475(13) 0.0290(11) 0.0055(10) 0.0034(9) 0.0064(10)
C23 0.0264(11) 0.0529(14) 0.0274(11) -0.0014(10) -0.0035(9) 0.0136(10)
C81 0.0397(12) 0.0383(12) 0.0261(10) 0.0052(9) 0.0091(9) 0.0162(10)
C84 0.0406(13) 0.0448(13) 0.0278(11) 0.0044(10) 0.0049(9) 0.0135(11)
C92 0.0354(12) 0.0403(12) 0.0430(13) 0.0134(10) 0.0164(10) 0.0191(10)
C91 0.0293(11) 0.0414(13) 0.0367(12) 0.0066(10) -0.0060(9) 0.0091(10)
C47 0.0240(10) 0.0450(13) 0.0264(10) -0.0002(9) -0.0046(8) 0.0075(9)
C97 0.0374(13) 0.0527(14) 0.0265(11) 0.0072(10) 0.0019(9) 0.0112(11)
C82 0.0448(13) 0.0451(13) 0.0343(12) 0.0116(10) 0.0113(10) 0.0240(11)
C40 0.0366(12) 0.0458(13) 0.0351(12) -0.0040(10) -0.0103(10) 0.0197(11)
C55 0.0394(13) 0.0615(16) 0.0274(11) -0.0020(11) -0.0040(10) 0.0275(12)
C106 0.0324(12) 0.0606(16) 0.0327(12) -0.0098(11) -0.0056(10) 0.0186(12)
C101 0.0311(12) 0.0532(15) 0.0369(13) -0.0046(11) -0.0058(10) 0.0106(11)
C86 0.0425(14) 0.0607(16) 0.0386(13) 0.0187(12) 0.0049(11) 0.0225(13)
C56 0.0325(13) 0.081(2) 0.0464(15) -0.0087(14) -0.0082(11) 0.0268(14)
C57 0.0543(17) 0.081(2) 0.0323(13) -0.0126(13) -0.0133(12) 0.0372(16)
C41 0.0499(16) 0.0596(17) 0.0566(17) -0.0046(14) -0.0161(13) 0.0324(14)
C102 0.0338(13) 0.0642(18) 0.0565(17) 0.0037(14) -0.0042(12) 0.0183(13)
C2 0.0503(16) 0.0585(17) 0.0427(14) -0.0010(12) 0.0078(12) 0.0210(13)
C58 0.081(2) 0.084(2) 0.0334(14) 0.0152(14) 0.0035(14) 0.0512(19)
C103 0.0453(16) 0.0558(18) 0.075(2) -0.0229(16) -0.0027(15) 0.0125(14)
C42 0.0573(19) 0.114(3) 0.0336(15) -0.0081(16) -0.0156(13) 0.039(2)
C43 0.0397(15) 0.0559(18) 0.079(2) 0.0015(16) -0.0232(15) 0.0101(13)
C104 0.0507(18) 0.105(3) 0.0372(15) 0.0068(17) -0.0130(13) 0.0050(18)
C87 0.078(2) 0.073(2) 0.0583(19) 0.0308(17) 0.0052(17) 0.0350(19)
C88 0.070(2) 0.079(2) 0.0494(18) 0.0130(16) -0.0114(15) 0.0273(18)
C6 0.076(2) 0.079(2) 0.0479(17) -0.0010(16) 0.0254(17) 0.0166(19)
C89 0.0508(19) 0.133(4) 0.075(2) 0.044(2) 0.0162(17) 0.047(2)

loop_
_atom_type_symbol
_atom_type_description
_atom_type_scat_dispersion_real
_atom_type_scat_dispersion_imag
_atom_type_scat_source
C C 0.0181 0.0091 'International Tables Vol C Tables 4.2.6.8 and 6.1.1.4'
H H 0.0000 0.0000 'International Tables Vol C Tables 4.2.6.8 and 6.1.1.4'
Cl Cl 0.3639 0.7018 'International Tables Vol C Tables 4.2.6.8 and 6.1.1.4'
O O 0.0492 0.0322 'International Tables Vol C Tables 4.2.6.8 and 6.1.1.4'

loop_
_geom_angle_atom_site_label_1
_geom_angle_atom_site_label_2
_geom_angle_atom_site_label_3
_geom_angle
_geom_angle_site_symmetry_1
_geom_angle_site_symmetry_3
_geom_angle_publ_flag
C27 O46 C47 117.86(16) . . ?
C18 O22 C23 117.59(16) . . ?
C77 O90 C91 118.01(18) . . ?
C66 O105 C106 117.04(17) . . ?
C14 C13 C26 108.22(17) . . ?
C12 C13 C26 129.47(17) . . ?
C12 C13 C14 122.31(17) . . ?
C31 C26 C13 109.07(16) . . ?
C27 C26 C13 129.75(18) . . ?
C27 C26 C31 121.18(18) . . ?
C12 C11 C10 131.07(18) . . ?
C12 C11 C16 119.64(18) . . ?
C16 C11 C10 109.24(16) . . ?
C14 C32 C31 105.48(16) . . ?
C33 C32 C14 130.74(17) . . ?
C33 C32 C31 122.40(18) . . ?
C13 C14 C32 108.16(16) . . ?
C15 C14 C13 119.29(18) . . ?
C15 C14 C32 132.22(18) . . ?
C13 C12 C11 118.21(18) . . ?
C13 C12 H12 120.9 . . ?
C11 C12 H12 120.9 . . ?
C9 C17 C16 109.20(16) . . ?
C18 C17 C9 121.02(18) . . ?
C18 C17 C16 129.67(19) . . ?
C70 C59 C67 129.77(18) . . ?
C70 C59 C60 122.16(18) . . ?
C60 C59 C67 108.04(17) . . ?
C31 C30 C44 125.07(18) . . ?
C29 C30 C31 117.68(19) . . ?
C29 C30 C44 117.00(18) . . ?
C11 C10 C9 105.08(16) . . ?
C48 C10 C11 131.15(18) . . ?
C48 C10 C9 123.46(18) . . ?
C62 C61 C60 105.63(17) . . ?
C94 C61 C62 122.41(19) . . ?
C94 C61 C60 130.98(19) . . ?
C69 C68 C71 121.85(18) . . ?
C69 C68 C78 130.27(19) . . ?
C71 C68 C78 107.72(18) . . ?
C17 C9 C10 108.28(17) . . ?
C17 C9 C21 119.84(18) . . ?
C21 C9 C10 131.88(19) . . ?
C68 C69 H69 121.0 . . ?
C68 C69 C60 118.05(18) . . ?
C60 C69 H69 121.0 . . ?
C67 C62 C61 108.81(17) . . ?
C67 C62 C63 120.11(18) . . ?
C63 C62 C61 131.08(19) . . ?
C26 C31 C32 108.51(16) . . ?
C26 C31 C30 119.69(17) . . ?
C30 C31 C32 131.81(18) . . ?
O46 C27 C26 116.47(17) . . ?
O46 C27 C28 124.36(18) . . ?
C28 C27 C26 119.16(19) . . ?
C62 C67 C59 108.82(17) . . ?
C66 C67 C59 130.35(19) . . ?
C66 C67 C62 120.82(18) . . ?
C59 C70 H70 121.1 . . ?
C59 C70 C71 117.86(18) . . ?
C71 C70 H70 121.1 . . ?
O105 C66 C67 116.75(18) . . ?
O105 C66 C65 124.23(18) . . ?
C65 C66 C67 119.02(19) . . ?
C59 C60 C61 108.47(17) . . ?
C69 C60 C59 119.59(19) . . ?
C69 C60 C61 131.43(18) . . ?
C68 C71 C72 108.88(17) . . ?
C70 C71 C68 120.31(19) . . ?
C70 C71 C72 130.67(19) . . ?
C9 C21 C24 125.64(19) . . ?
C20 C21 C9 117.56(19) . . ?
C20 C21 C24 116.40(19) . . ?
C73 C78 C68 109.21(18) . . ?
C73 C78 C77 120.91(19) . . ?
C77 C78 C68 129.8(2) . . ?
C11 C16 C17 107.66(17) . . ?
C15 C16 C11 122.11(17) . . ?
C15 C16 C17 130.13(17) . . ?
C62 C63 C107 125.56(19) . . ?
C64 C63 C62 117.54(19) . . ?
C64 C63 C107 116.60(19) . . ?
C71 C72 C73 104.97(17) . . ?
C79 C72 C71 129.32(19) . . ?
C79 C72 C73 124.82(19) . . ?
O22 C18 C17 116.70(18) . . ?
O22 C18 C19 124.41(18) . . ?
C19 C18 C17 118.89(19) . . ?
C10 C48 H48 113.1 . . ?
C10 C48 C49 133.84(19) . . ?
C49 C48 H48 113.1 . . ?
C39 C34 C33 124.68(19) . . ?
C39 C34 C35 117.16(19) . . ?
C35 C34 C33 118.00(19) . . ?
C32 C33 C34 131.56(19) . . ?
C32 C33 H33 114.2 . . ?
C34 C33 H33 114.2 . . ?
C78 C73 C72 108.04(18) . . ?
C78 C73 C74 119.97(19) . . ?
C74 C73 C72 132.0(2) . . ?
C63 C64 H64 118.7 . . ?
C65 C64 C63 122.59(19) . . ?
C65 C64 H64 118.7 . . ?
C14 C15 H15 120.8 . . ?
C16 C15 C14 118.35(17) . . ?
C16 C15 H15 120.8 . . ?
C27 C28 H28 120.4 . . ?
C29 C28 C27 119.28(18) . . ?
C29 C28 H28 120.4 . . ?
O90 C77 C78 116.47(19) . . ?
O90 C77 C76 124.6(2) . . ?
C76 C77 C78 118.9(2) . . ?
C54 C49 C48 124.88(19) . . ?
C54 C49 C50 117.17(19) . . ?
C50 C49 C48 117.62(19) . . ?
C61 C94 H94 114.2 . . ?
C61 C94 C95 131.7(2) . . ?
C95 C94 H94 114.2 . . ?
C49 C54 H54 119.6 . . ?
C53 C54 C49 120.9(2) . . ?
C53 C54 H54 119.6 . . ?
C34 C39 H39 119.5 . . ?
C38 C39 C34 121.0(2) . . ?
C38 C39 H39 119.5 . . ?
C30 C29 H29 118.6 . . ?
C28 C29 C30 122.88(19) . . ?
C28 C29 H29 118.6 . . ?
C100 C95 C94 123.4(2) . . ?
C96 C95 C94 119.1(2) . . ?
C96 C95 C100 117.1(2) . . ?
C54 C53 H53 119.0 . . ?
C54 C53 C52 121.9(2) . . ?
C52 C53 H53 119.0 . . ?
C73 C74 C92 124.3(2) . . ?
C75 C74 C73 117.7(2) . . ?
C75 C74 C92 117.5(2) . . ?
C18 C19 H19 120.2 . . ?
C20 C19 C18 119.58(19) . . ?
C20 C19 H19 120.2 . . ?
C85 C80 C79 119.9(2) . . ?
C85 C80 C81 117.5(2) . . ?
C81 C80 C79 122.5(2) . . ?
O45 C44 C30 124.0(2) . . ?
O45 C44 H44 118.0 . . ?
C30 C44 H44 118.0 . . ?
C39 C38 H38 119.0 . . ?
C39 C38 C37 121.9(2) . . ?
C37 C38 H38 119.0 . . ?
C66 C65 H65 120.2 . . ?
C64 C65 C66 119.65(19) . . ?
C64 C65 H65 120.2 . . ?
C21 C20 H20 118.5 . . ?
C19 C20 C21 123.1(2) . . ?
C19 C20 H20 118.5 . . ?
C95 C100 H100 119.4 . . ?
C99 C100 C95 121.3(2) . . ?
C99 C100 H100 119.4 . . ?
C53 C52 C55 119.5(2) . . ?
C51 C52 C53 117.22(19) . . ?
C51 C52 C55 123.3(2) . . ?
C38 C37 C40 122.1(2) . . ?
C36 C37 C38 116.7(2) . . ?
C36 C37 C40 121.0(2) . . ?
C72 C79 C80 129.6(2) . . ?
C72 C79 H79 115.2 . . ?
C80 C79 H79 115.2 . . ?
O108 C107 C63 124.0(2) . . ?
O108 C107 H107 118.0 . . ?
C63 C107 H107 118.0 . . ?
C34 C35 H35 119.3 . . ?
C36 C35 C34 121.4(2) . . ?
C36 C35 H35 119.3 . . ?
C74 C75 H75 118.6 . . ?
C76 C75 C74 122.8(2) . . ?
C76 C75 H75 118.6 . . ?
C77 C76 H76 120.2 . . ?
C75 C76 C77 119.6(2) . . ?
C75 C76 H76 120.2 . . ?
C99 C98 C101 120.0(2) . . ?
C97 C98 C99 116.8(2) . . ?
C97 C98 C101 123.0(2) . . ?
C37 C36 H36 119.2 . . ?
C35 C36 C37 121.6(2) . . ?
C35 C36 H36 119.2 . . ?
O25 C24 C21 123.5(2) . . ?
O25 C24 H24 118.2 . . ?
C21 C24 H24 118.2 . . ?
C100 C99 C98 121.8(2) . . ?
C100 C99 H99 119.1 . . ?
C98 C99 H99 119.1 . . ?
C80 C85 H85 119.4 . . ?
C84 C85 C80 121.1(2) . . ?
C84 C85 H85 119.4 . . ?
C49 C50 H50 119.2 . . ?
C51 C50 C49 121.6(2) . . ?
C51 C50 H50 119.2 . . ?
C84 C83 C82 116.9(2) . . ?
C84 C83 C86 123.1(2) . . ?
C82 C83 C86 120.0(2) . . ?
C52 C51 C50 121.2(2) . . ?
C52 C51 H51 119.4 . . ?
C50 C51 H51 119.4 . . ?
C95 C96 H96 119.3 . . ?
C97 C96 C95 121.4(2) . . ?
C97 C96 H96 119.3 . . ?
O22 C23 H23A 109.5 . . ?
O22 C23 H23B 109.5 . . ?
O22 C23 H23C 109.5 . . ?
H23A C23 H23B 109.5 . . ?
H23A C23 H23C 109.5 . . ?
H23B C23 H23C 109.5 . . ?
C80 C81 H81 119.6 . . ?
C82 C81 C80 120.8(2) . . ?
C82 C81 H81 119.6 . . ?
C85 C84 H84 119.1 . . ?
C83 C84 C85 121.7(2) . . ?
C83 C84 H84 119.1 . . ?
O93 C92 C74 124.8(2) . . ?
O93 C92 H92 117.6 . . ?
C74 C92 H92 117.6 . . ?
O90 C91 H91A 109.5 . . ?
O90 C91 H91B 109.5 . . ?
O90 C91 H91C 109.5 . . ?
H91A C91 H91B 109.5 . . ?
H91A C91 H91C 109.5 . . ?
H91B C91 H91C 109.5 . . ?
O46 C47 H47A 109.5 . . ?
O46 C47 H47B 109.5 . . ?
O46 C47 H47C 109.5 . . ?
H47A C47 H47B 109.5 . . ?
H47A C47 H47C 109.5 . . ?
H47B C47 H47C 109.5 . . ?
C98 C97 H97 119.2 . . ?
C96 C97 C98 121.7(2) . . ?
C96 C97 H97 119.2 . . ?
C83 C82 H82 119.0 . . ?
C81 C82 C83 122.0(2) . . ?
C81 C82 H82 119.0 . . ?
C41 C40 C37 107.7(2) . . ?
C41 C40 C43 107.5(3) . . ?
C42 C40 C37 111.1(2) . . ?
C42 C40 C41 110.0(3) . . ?
C42 C40 C43 108.4(3) . . ?
C43 C40 C37 112.1(2) . . ?
C52 C55 C58 107.7(2) . . ?
C56 C55 C52 109.1(2) . . ?
C56 C55 C58 109.9(2) . . ?
C57 C55 C52 112.3(2) . . ?
C57 C55 C56 108.8(2) . . ?
C57 C55 C58 108.9(2) . . ?
O105 C106 H10A 109.5 . . ?
O105 C106 H10B 109.5 . . ?
O105 C106 H10C 109.5 . . ?
H10A C106 H10B 109.5 . . ?
H10A C106 H10C 109.5 . . ?
H10B C106 H10C 109.5 . . ?
C98 C101 C102 110.6(2) . . ?
C98 C101 C103 107.4(2) . . ?
C102 C101 C103 107.5(3) . . ?
C104 C101 C98 112.1(2) . . ?
C104 C101 C102 109.3(2) . . ?
C104 C101 C103 109.8(3) . . ?
C83 C86 C88 111.3(2) . . ?
C87 C86 C83 108.5(2) . . ?
C87 C86 C88 107.9(3) . . ?
C89 C86 C83 109.6(2) . . ?
C89 C86 C87 111.2(3) . . ?
C89 C86 C88 108.3(3) . . ?
C55 C56 H56A 109.5 . . ?
C55 C56 H56B 109.5 . . ?
C55 C56 H56C 109.5 . . ?
H56A C56 H56B 109.5 . . ?
H56A C56 H56C 109.5 . . ?
H56B C56 H56C 109.5 . . ?
C55 C57 H57A 109.5 . . ?
C55 C57 H57B 109.5 . . ?
C55 C57 H57C 109.5 . . ?
H57A C57 H57B 109.5 . . ?
H57A C57 H57C 109.5 . . ?
H57B C57 H57C 109.5 . . ?
C40 C41 H41A 109.5 . . ?
C40 C41 H41B 109.5 . . ?
C40 C41 H41C 109.5 . . ?
H41A C41 H41B 109.5 . . ?
H41A C41 H41C 109.5 . . ?
H41B C41 H41C 109.5 . . ?
C101 C102 H10D 109.5 . . ?
C101 C102 H10E 109.5 . . ?
C101 C102 H10F 109.5 . . ?
H10D C102 H10E 109.5 . . ?
H10D C102 H10F 109.5 . . ?
H10E C102 H10F 109.5 . . ?
Cl3 C2 H2 108.5 . . ?
Cl1 C2 Cl3 111.03(18) . . ?
Cl1 C2 H2 108.5 . . ?
Cl2 C2 Cl3 111.47(17) . . ?
Cl2 C2 Cl1 108.63(18) . . ?
Cl2 C2 H2 108.5 . . ?
C55 C58 H58A 109.5 . . ?
C55 C58 H58B 109.5 . . ?
C55 C58 H58C 109.5 . . ?
H58A C58 H58B 109.5 . . ?
H58A C58 H58C 109.5 . . ?
H58B C58 H58C 109.5 . . ?
C101 C103 H10G 109.5 . . ?
C101 C103 H10H 109.5 . . ?
C101 C103 H10I 109.5 . . ?
H10G C103 H10H 109.5 . . ?
H10G C103 H10I 109.5 . . ?
H10H C103 H10I 109.5 . . ?
C40 C42 H42A 109.5 . . ?
C40 C42 H42B 109.5 . . ?
C40 C42 H42C 109.5 . . ?
H42A C42 H42B 109.5 . . ?
H42A C42 H42C 109.5 . . ?
H42B C42 H42C 109.5 . . ?
C40 C43 H43A 109.5 . . ?
C40 C43 H43B 109.5 . . ?
C40 C43 H43C 109.5 . . ?
H43A C43 H43B 109.5 . . ?
H43A C43 H43C 109.5 . . ?
H43B C43 H43C 109.5 . . ?
C101 C104 H10J 109.5 . . ?
C101 C104 H10K 109.5 . . ?
C101 C104 H10L 109.5 . . ?
H10J C104 H10K 109.5 . . ?
H10J C104 H10L 109.5 . . ?
H10K C104 H10L 109.5 . . ?
C86 C87 H87A 109.5 . . ?
C86 C87 H87B 109.5 . . ?
C86 C87 H87C 109.5 . . ?
H87A C87 H87B 109.5 . . ?
H87A C87 H87C 109.5 . . ?
H87B C87 H87C 109.5 . . ?
C86 C88 H88A 109.5 . . ?
C86 C88 H88B 109.5 . . ?
C86 C88 H88C 109.5 . . ?
H88A C88 H88B 109.5 . . ?
H88A C88 H88C 109.5 . . ?
H88B C88 H88C 109.5 . . ?
Cl6 C6 Cl5 110.4(2) . . ?
Cl6 C6 H6 108.0 . . ?
Cl4 C6 Cl6 109.7(2) . . ?
Cl4 C6 Cl5 112.7(2) . . ?
Cl4 C6 H6 108.0 . . ?
Cl5 C6 H6 108.0 . . ?
C86 C89 H89A 109.5 . . ?
C86 C89 H89B 109.5 . . ?
C86 C89 H89C 109.5 . . ?
H89A C89 H89B 109.5 . . ?
H89A C89 H89C 109.5 . . ?
H89B C89 H89C 109.5 . . ?

loop_
_geom_bond_atom_site_label_1
_geom_bond_atom_site_label_2
_geom_bond_distance
_geom_bond_site_symmetry_2
_geom_bond_publ_flag
Cl3 C2 1.749(3) . ?
Cl1 C2 1.748(3) . ?
Cl6 C6 1.737(4) . ?
Cl4 C6 1.737(4) . ?
Cl5 C6 1.746(4) . ?
Cl2 C2 1.738(3) . ?
O46 C27 1.362(2) . ?
O46 C47 1.433(2) . ?
O22 C18 1.353(3) . ?
O22 C23 1.434(2) . ?
O90 C77 1.354(3) . ?
O90 C91 1.436(3) . ?
O105 C66 1.356(3) . ?
O105 C106 1.429(3) . ?
O45 C44 1.223(3) . ?
O25 C24 1.225(3) . ?
O108 C107 1.222(3) . ?
O93 C92 1.215(3) . ?
C13 C26 1.463(3) . ?
C13 C14 1.421(3) . ?
C13 C12 1.388(3) . ?
C26 C31 1.400(3) . ?
C26 C27 1.398(3) . ?
C11 C12 1.395(3) . ?
C11 C10 1.478(3) . ?
C11 C16 1.417(3) . ?
C32 C14 1.484(3) . ?
C32 C31 1.487(3) . ?
C32 C33 1.358(3) . ?
C14 C15 1.396(3) . ?
C12 H12 0.9500 . ?
C17 C9 1.406(3) . ?
C17 C16 1.466(3) . ?
C17 C18 1.403(3) . ?
C59 C67 1.467(3) . ?
C59 C70 1.390(3) . ?
C59 C60 1.418(3) . ?
C30 C31 1.409(3) . ?
C30 C29 1.399(3) . ?
C30 C44 1.465(3) . ?
C10 C9 1.493(3) . ?
C10 C48 1.350(3) . ?
C61 C62 1.480(3) . ?
C61 C60 1.480(3) . ?
C61 C94 1.353(3) . ?
C68 C69 1.391(3) . ?
C68 C71 1.412(3) . ?
C68 C78 1.466(3) . ?
C9 C21 1.410(3) . ?
C69 H69 0.9500 . ?
C69 C60 1.401(3) . ?
C62 C67 1.400(3) . ?
C62 C63 1.410(3) . ?
C27 C28 1.397(3) . ?
C67 C66 1.399(3) . ?
C70 H70 0.9500 . ?
C70 C71 1.392(3) . ?
C66 C65 1.398(3) . ?
C71 C72 1.483(3) . ?
C21 C20 1.397(3) . ?
C21 C24 1.467(3) . ?
C78 C73 1.402(3) . ?
C78 C77 1.406(3) . ?
C16 C15 1.391(3) . ?
C63 C64 1.397(3) . ?
C63 C107 1.464(3) . ?
C72 C73 1.490(3) . ?
C72 C79 1.352(3) . ?
C18 C19 1.398(3) . ?
C48 H48 0.9500 . ?
C48 C49 1.469(3) . ?
C34 C33 1.467(3) . ?
C34 C39 1.395(3) . ?
C34 C35 1.398(3) . ?
C33 H33 0.9500 . ?
C73 C74 1.410(3) . ?
C64 H64 0.9500 . ?
C64 C65 1.381(3) . ?
C15 H15 0.9500 . ?
C28 H28 0.9500 . ?
C28 C29 1.381(3) . ?
C77 C76 1.396(3) . ?
C49 C54 1.397(3) . ?
C49 C50 1.397(3) . ?
C94 H94 0.9500 . ?
C94 C95 1.458(3) . ?
C54 H54 0.9500 . ?
C54 C53 1.386(3) . ?
C39 H39 0.9500 . ?
C39 C38 1.389(3) . ?
C29 H29 0.9500 . ?
C95 C100 1.399(3) . ?
C95 C96 1.396(3) . ?
C53 H53 0.9500 . ?
C53 C52 1.396(3) . ?
C74 C75 1.395(3) . ?
C74 C92 1.467(3) . ?
C19 H19 0.9500 . ?
C19 C20 1.377(3) . ?
C80 C79 1.470(3) . ?
C80 C85 1.395(3) . ?
C80 C81 1.397(3) . ?
C44 H44 0.9500 . ?
C38 H38 0.9500 . ?
C38 C37 1.396(3) . ?
C65 H65 0.9500 . ?
C20 H20 0.9500 . ?
C100 H100 0.9500 . ?
C100 C99 1.379(3) . ?
C52 C51 1.388(3) . ?
C52 C55 1.536(3) . ?
C37 C36 1.392(4) . ?
C37 C40 1.542(3) . ?
C79 H79 0.9500 . ?
C107 H107 0.9500 . ?
C35 H35 0.9500 . ?
C35 C36 1.387(3) . ?
C75 H75 0.9500 . ?
C75 C76 1.384(4) . ?
C76 H76 0.9500 . ?
C98 C99 1.399(3) . ?
C98 C97 1.391(4) . ?
C98 C101 1.530(3) . ?
C36 H36 0.9500 . ?
C24 H24 0.9500 . ?
C99 H99 0.9500 . ?
C85 H85 0.9500 . ?
C85 C84 1.389(3) . ?
C50 H50 0.9500 . ?
C50 C51 1.390(3) . ?
C83 C84 1.386(4) . ?
C83 C82 1.397(4) . ?
C83 C86 1.536(3) . ?
C51 H51 0.9500 . ?
C96 H96 0.9500 . ?
C96 C97 1.386(3) . ?
C23 H23A 0.9800 . ?
C23 H23B 0.9800 . ?
C23 H23C 0.9800 . ?
C81 H81 0.9500 . ?
C81 C82 1.383(3) . ?
C84 H84 0.9500 . ?
C92 H92 0.9500 . ?
C91 H91A 0.9800 . ?
C91 H91B 0.9800 . ?
C91 H91C 0.9800 . ?
C47 H47A 0.9800 . ?
C47 H47B 0.9800 . ?
C47 H47C 0.9800 . ?
C97 H97 0.9500 . ?
C82 H82 0.9500 . ?
C40 C41 1.525(4) . ?
C40 C42 1.522(4) . ?
C40 C43 1.540(4) . ?
C55 C56 1.534(4) . ?
C55 C57 1.532(4) . ?
C55 C58 1.540(5) . ?
C106 H10A 0.9800 . ?
C106 H10B 0.9800 . ?
C106 H10C 0.9800 . ?
C101 C102 1.541(4) . ?
C101 C103 1.544(4) . ?
C101 C104 1.526(4) . ?
C86 C87 1.524(4) . ?
C86 C88 1.538(5) . ?
C86 C89 1.510(5) . ?
C56 H56A 0.9800 . ?
C56 H56B 0.9800 . ?
C56 H56C 0.9800 . ?
C57 H57A 0.9800 . ?
C57 H57B 0.9800 . ?
C57 H57C 0.9800 . ?
C41 H41A 0.9800 . ?
C41 H41B 0.9800 . ?
C41 H41C 0.9800 . ?
C102 H10D 0.9800 . ?
C102 H10E 0.9800 . ?
C102 H10F 0.9800 . ?
C2 H2 1.0000 . ?
C58 H58A 0.9800 . ?
C58 H58B 0.9800 . ?
C58 H58C 0.9800 . ?
C103 H10G 0.9800 . ?
C103 H10H 0.9800 . ?
C103 H10I 0.9800 . ?
C42 H42A 0.9800 . ?
C42 H42B 0.9800 . ?
C42 H42C 0.9800 . ?
C43 H43A 0.9800 . ?
C43 H43B 0.9800 . ?
C43 H43C 0.9800 . ?
C104 H10J 0.9800 . ?
C104 H10K 0.9800 . ?
C104 H10L 0.9800 . ?
C87 H87A 0.9800 . ?
C87 H87B 0.9800 . ?
C87 H87C 0.9800 . ?
C88 H88A 0.9800 . ?
C88 H88B 0.9800 . ?
C88 H88C 0.9800 . ?
C6 H6 1.0000 . ?
C89 H89A 0.9800 . ?
C89 H89B 0.9800 . ?
C89 H89C 0.9800 . ?

loop_
_geom_torsion_atom_site_label_1
_geom_torsion_atom_site_label_2
_geom_torsion_atom_site_label_3
_geom_torsion_atom_site_label_4
_geom_torsion
_geom_torsion_site_symmetry_1
_geom_torsion_site_symmetry_2
_geom_torsion_site_symmetry_3
_geom_torsion_site_symmetry_4
_geom_torsion_publ_flag
O46 C27 C28 C29 -179.27(19) . . . . ?
O22 C18 C19 C20 178.7(2) . . . . ?
O90 C77 C76 C75 -176.5(2) . . . . ?
O105 C66 C65 C64 176.65(19) . . . . ?
C13 C26 C31 C32 -4.6(2) . . . . ?
C13 C26 C31 C30 175.50(17) . . . . ?
C13 C26 C27 O46 2.1(3) . . . . ?
C13 C26 C27 C28 -177.01(19) . . . . ?
C13 C14 C15 C16 2.3(3) . . . . ?
C26 C13 C14 C32 4.7(2) . . . . ?
C26 C13 C14 C15 178.90(17) . . . . ?
C26 C13 C12 C11 178.29(19) . . . . ?
C26 C27 C28 C29 -0.3(3) . . . . ?
C11 C10 C9 C17 -7.6(2) . . . . ?
C11 C10 C9 C21 173.6(2) . . . . ?
C11 C10 C48 C49 0.9(4) . . . . ?
C11 C16 C15 C14 -0.9(3) . . . . ?
C32 C14 C15 C16 174.87(19) . . . . ?
C14 C13 C26 C31 0.0(2) . . . . ?
C14 C13 C26 C27 179.77(19) . . . . ?
C14 C13 C12 C11 -1.9(3) . . . . ?
C14 C32 C31 C26 7.3(2) . . . . ?
C14 C32 C31 C30 -172.8(2) . . . . ?
C14 C32 C33 C34 15.3(4) . . . . ?
C12 C13 C26 C31 179.83(19) . . . . ?
C12 C13 C26 C27 -0.4(3) . . . . ?
C12 C13 C14 C32 -175.19(17) . . . . ?
C12 C13 C14 C15 -1.0(3) . . . . ?
C12 C11 C10 C9 -170.9(2) . . . . ?
C12 C11 C10 C48 15.4(4) . . . . ?
C12 C11 C16 C17 174.71(17) . . . . ?
C12 C11 C16 C15 -2.0(3) . . . . ?
C17 C9 C21 C20 -2.2(3) . . . . ?
C17 C9 C21 C24 170.2(2) . . . . ?
C17 C16 C15 C14 -176.76(19) . . . . ?
C17 C18 C19 C20 -0.6(3) . . . . ?
C59 C67 C66 O105 1.8(3) . . . . ?
C59 C67 C66 C65 -178.0(2) . . . . ?
C59 C70 C71 C68 -3.8(3) . . . . ?
C59 C70 C71 C72 -178.9(2) . . . . ?
C10 C11 C12 C13 -179.56(19) . . . . ?
C10 C11 C16 C17 -3.0(2) . . . . ?
C10 C11 C16 C15 -179.73(18) . . . . ?
C10 C9 C21 C20 176.6(2) . . . . ?
C10 C9 C21 C24 -11.0(4) . . . . ?
C10 C48 C49 C54 33.0(4) . . . . ?
C10 C48 C49 C50 -153.7(3) . . . . ?
C61 C62 C67 C59 2.9(2) . . . . ?
C61 C62 C67 C66 -176.37(18) . . . . ?
C61 C62 C63 C64 174.3(2) . . . . ?
C61 C62 C63 C107 -12.3(4) . . . . ?
C61 C94 C95 C100 -32.7(4) . . . . ?
C61 C94 C95 C96 155.2(2) . . . . ?
C68 C69 C60 C59 -2.4(3) . . . . ?
C68 C69 C60 C61 -173.1(2) . . . . ?
C68 C71 C72 C73 -9.5(2) . . . . ?
C68 C71 C72 C79 159.9(2) . . . . ?
C68 C78 C73 C72 -8.6(2) . . . . ?
C68 C78 C73 C74 172.88(18) . . . . ?
C68 C78 C77 O90 3.4(3) . . . . ?
C68 C78 C77 C76 -175.7(2) . . . . ?
C9 C17 C16 C11 -1.9(2) . . . . ?
C9 C17 C16 C15 174.5(2) . . . . ?
C9 C17 C18 O22 -179.56(18) . . . . ?
C9 C17 C18 C19 -0.2(3) . . . . ?
C9 C10 C48 C49 -171.8(2) . . . . ?
C9 C21 C20 C19 1.4(3) . . . . ?
C9 C21 C24 O25 162.4(2) . . . . ?
C69 C68 C71 C70 4.3(3) . . . . ?
C69 C68 C71 C72 -179.59(18) . . . . ?
C69 C68 C78 C73 -172.8(2) . . . . ?
C69 C68 C78 C77 3.4(4) . . . . ?
C62 C61 C60 C59 4.6(2) . . . . ?
C62 C61 C60 C69 176.1(2) . . . . ?
C62 C61 C94 C95 171.3(2) . . . . ?
C62 C67 C66 O105 -179.10(18) . . . . ?
C62 C67 C66 C65 1.1(3) . . . . ?
C62 C63 C64 C65 3.3(3) . . . . ?
C62 C63 C107 O108 164.3(2) . . . . ?
C31 C26 C27 O46 -178.14(17) . . . . ?
C31 C26 C27 C28 2.8(3) . . . . ?
C31 C32 C14 C13 -7.3(2) . . . . ?
C31 C32 C14 C15 179.5(2) . . . . ?
C31 C32 C33 C34 179.82(19) . . . . ?
C31 C30 C29 C28 -0.8(3) . . . . ?
C31 C30 C44 O45 -167.2(2) . . . . ?
C27 C26 C31 C32 175.55(17) . . . . ?
C27 C26 C31 C30 -4.3(3) . . . . ?
C27 C28 C29 C30 -0.7(3) . . . . ?
C67 C59 C70 C71 178.40(19) . . . . ?
C67 C59 C60 C61 -2.9(2) . . . . ?
C67 C59 C60 C69 -175.62(17) . . . . ?
C67 C62 C63 C64 -5.7(3) . . . . ?
C67 C62 C63 C107 167.7(2) . . . . ?
C67 C66 C65 C64 -3.6(3) . . . . ?
C70 C59 C67 C62 -178.2(2) . . . . ?
C70 C59 C67 C66 0.9(4) . . . . ?
C70 C59 C60 C61 175.52(18) . . . . ?
C70 C59 C60 C69 2.8(3) . . . . ?
C70 C71 C72 C73 166.0(2) . . . . ?
C70 C71 C72 C79 -24.6(4) . . . . ?
C60 C59 C67 C62 0.0(2) . . . . ?
C60 C59 C67 C66 179.2(2) . . . . ?
C60 C59 C70 C71 0.3(3) . . . . ?
C60 C61 C62 C67 -4.6(2) . . . . ?
C60 C61 C62 C63 175.4(2) . . . . ?
C60 C61 C94 C95 -21.8(4) . . . . ?
C71 C68 C69 C60 -1.1(3) . . . . ?
C71 C68 C78 C73 2.6(2) . . . . ?
C71 C68 C78 C77 178.8(2) . . . . ?
C71 C72 C73 C78 11.1(2) . . . . ?
C71 C72 C73 C74 -170.7(2) . . . . ?
C71 C72 C79 C80 -2.1(4) . . . . ?
C78 C68 C69 C60 173.7(2) . . . . ?
C78 C68 C71 C70 -171.53(18) . . . . ?
C78 C68 C71 C72 4.6(2) . . . . ?
C78 C73 C74 C75 4.5(3) . . . . ?
C78 C73 C74 C92 -166.9(2) . . . . ?
C78 C77 C76 C75 2.6(3) . . . . ?
C16 C11 C12 C13 3.3(3) . . . . ?
C16 C11 C10 C9 6.4(2) . . . . ?
C16 C11 C10 C48 -167.2(2) . . . . ?
C16 C17 C9 C10 6.0(2) . . . . ?
C16 C17 C9 C21 -175.02(18) . . . . ?
C16 C17 C18 O22 -3.6(3) . . . . ?
C16 C17 C18 C19 175.7(2) . . . . ?
C63 C62 C67 C59 -177.13(18) . . . . ?
C63 C62 C67 C66 3.6(3) . . . . ?
C63 C64 C65 C66 1.4(3) . . . . ?
C72 C73 C74 C75 -173.5(2) . . . . ?
C72 C73 C74 C92 15.0(4) . . . . ?
C18 C17 C9 C10 -177.37(18) . . . . ?
C18 C17 C9 C21 1.6(3) . . . . ?
C18 C17 C16 C11 -178.2(2) . . . . ?
C18 C17 C16 C15 -1.8(4) . . . . ?
C18 C19 C20 C21 -0.1(4) . . . . ?
C48 C10 C9 C17 166.7(2) . . . . ?
C48 C10 C9 C21 -12.1(4) . . . . ?
C48 C49 C54 C53 174.3(2) . . . . ?
C48 C49 C50 C51 -175.9(2) . . . . ?
C34 C39 C38 C37 -0.4(3) . . . . ?
C34 C35 C36 C37 1.1(4) . . . . ?
C33 C32 C14 C13 159.2(2) . . . . ?
C33 C32 C14 C15 -14.0(4) . . . . ?
C33 C32 C31 C26 -160.59(19) . . . . ?
C33 C32 C31 C30 19.3(3) . . . . ?
C33 C34 C39 C38 179.26(19) . . . . ?
C33 C34 C35 C36 -179.9(2) . . . . ?
C73 C78 C77 O90 179.19(18) . . . . ?
C73 C78 C77 C76 0.0(3) . . . . ?
C73 C72 C79 C80 165.4(2) . . . . ?
C73 C74 C75 C76 -1.9(3) . . . . ?
C73 C74 C92 O93 -174.4(2) . . . . ?
C64 C63 C107 O108 -22.2(3) . . . . ?
C77 C78 C73 C72 174.79(18) . . . . ?
C77 C78 C73 C74 -3.7(3) . . . . ?
C49 C54 C53 C52 0.3(4) . . . . ?
C49 C50 C51 C52 1.9(4) . . . . ?
C94 C61 C62 C67 165.22(19) . . . . ?
C94 C61 C62 C63 -14.8(3) . . . . ?
C94 C61 C60 C59 -164.0(2) . . . . ?
C94 C61 C60 C69 7.5(4) . . . . ?
C94 C95 C100 C99 -171.7(2) . . . . ?
C94 C95 C96 C97 172.4(2) . . . . ?
C54 C49 C50 C51 -2.1(3) . . . . ?
C54 C53 C52 C51 -0.6(4) . . . . ?
C54 C53 C52 C55 -178.4(2) . . . . ?
C39 C34 C33 C32 40.6(3) . . . . ?
C39 C34 C35 C36 -4.2(3) . . . . ?
C39 C38 C37 C36 -2.8(3) . . . . ?
C39 C38 C37 C40 173.6(2) . . . . ?
C29 C30 C31 C26 3.3(3) . . . . ?
C29 C30 C31 C32 -176.55(19) . . . . ?
C29 C30 C44 O45 18.7(3) . . . . ?
C95 C100 C99 C98 0.1(4) . . . . ?
C95 C96 C97 C98 -0.8(4) . . . . ?
C53 C52 C51 C50 -0.5(4) . . . . ?
C53 C52 C55 C56 -52.3(3) . . . . ?
C53 C52 C55 C57 -173.0(2) . . . . ?
C53 C52 C55 C58 67.0(3) . . . . ?
C74 C75 C76 C77 -1.7(4) . . . . ?
C80 C85 C84 C83 -1.7(4) . . . . ?
C80 C81 C82 C83 0.4(4) . . . . ?
C44 C30 C31 C26 -170.82(19) . . . . ?
C44 C30 C31 C32 9.3(3) . . . . ?
C44 C30 C29 C28 173.7(2) . . . . ?
C38 C37 C36 C35 2.5(4) . . . . ?
C38 C37 C40 C41 -95.9(3) . . . . ?
C38 C37 C40 C42 143.5(3) . . . . ?
C38 C37 C40 C43 22.0(3) . . . . ?
C20 C21 C24 O25 -25.1(4) . . . . ?
C100 C95 C96 C97 -0.2(4) . . . . ?
C79 C72 C73 C78 -158.9(2) . . . . ?
C79 C72 C73 C74 19.3(4) . . . . ?
C79 C80 C85 C84 178.0(2) . . . . ?
C79 C80 C81 C82 -177.2(2) . . . . ?
C107 C63 C64 C65 -170.7(2) . . . . ?
C35 C34 C33 C32 -144.1(2) . . . . ?
C35 C34 C39 C38 3.9(3) . . . . ?
C75 C74 C92 O93 14.1(4) . . . . ?
C36 C37 C40 C41 80.3(3) . . . . ?
C36 C37 C40 C42 -40.3(3) . . . . ?
C36 C37 C40 C43 -161.7(3) . . . . ?
C24 C21 C20 C19 -171.7(2) . . . . ?
C99 C98 C97 C96 1.4(4) . . . . ?
C99 C98 C101 C102 49.6(3) . . . . ?
C99 C98 C101 C103 -67.5(3) . . . . ?
C99 C98 C101 C104 171.8(3) . . . . ?
C85 C80 C79 C72 146.1(2) . . . . ?
C85 C80 C81 C82 -2.1(3) . . . . ?
C50 C49 C54 C53 1.1(3) . . . . ?
C51 C52 C55 C56 130.0(3) . . . . ?
C51 C52 C55 C57 9.2(4) . . . . ?
C51 C52 C55 C58 -110.7(3) . . . . ?
C96 C95 C100 C99 0.6(3) . . . . ?
C23 O22 C18 C17 178.92(19) . . . . ?
C23 O22 C18 C19 -0.4(3) . . . . ?
C81 C80 C79 C72 -38.9(4) . . . . ?
C81 C80 C85 C84 2.7(3) . . . . ?
C84 C83 C82 C81 0.7(4) . . . . ?
C84 C83 C86 C87 118.0(3) . . . . ?
C84 C83 C86 C88 -0.5(4) . . . . ?
C84 C83 C86 C89 -120.3(3) . . . . ?
C92 C74 C75 C76 170.1(2) . . . . ?
C91 O90 C77 C78 -174.88(19) . . . . ?
C91 O90 C77 C76 4.2(3) . . . . ?
C47 O46 C27 C26 172.75(18) . . . . ?
C47 O46 C27 C28 -8.2(3) . . . . ?
C97 C98 C99 C100 -1.0(4) . . . . ?
C97 C98 C101 C102 -136.3(3) . . . . ?
C97 C98 C101 C103 106.7(3) . . . . ?
C97 C98 C101 C104 -14.0(4) . . . . ?
C82 C83 C84 C85 -0.1(4) . . . . ?
C82 C83 C86 C87 -59.9(3) . . . . ?
C82 C83 C86 C88 -178.5(3) . . . . ?
C82 C83 C86 C89 61.7(4) . . . . ?
C40 C37 C36 C35 -174.0(2) . . . . ?
C55 C52 C51 C50 177.3(2) . . . . ?
C106 O105 C66 C67 -178.2(2) . . . . ?
C106 O105 C66 C65 1.6(3) . . . . ?
C101 C98 C99 C100 173.5(2) . . . . ?
C101 C98 C97 C96 -173.0(2) . . . . ?
C86 C83 C84 C85 -178.1(2) . . . . ?
C86 C83 C82 C81 178.8(2) . . . . ?
